data_7156638
loop_
_publ_author_name
'Sundar, Saranya'
'Rengan, Ramesh'

_publ_section_title
;
 Direct synthesis of 2,4,5-trisubstituted imidazoles from primary alcohols
 by diruthenium(ii) catalysts under aerobic conditions.
;
_journal_issue 6
_journal_name_full 'Organic &amp; biomolecular chemistry'
_journal_page_first 1402
_journal_page_last 1409
_journal_paper_doi 10.1039/c8ob02785d
_journal_volume 17
_journal_year 2019
_chemical_formula_moiety 'C30 H32 Cl2 N2 O3 Ru2, C H2 Cl2'
_chemical_formula_sum 'C31 H34 Cl4 N2 O3 Ru2'
_chemical_formula_weight 826.54
_space_group_crystal_system monoclinic
_space_group_IT_number 14
_space_group_name_Hall '-P 2ybc'
_space_group_name_H-M_alt 'P 1 21/c 1'
_symmetry_space_group_name_Hall '-P 2ybc'
_symmetry_space_group_name_H-M 'P 1 21/c 1'
_atom_sites_solution_hydrogens geom
_audit_creation_date 2017-07-20
_audit_creation_method
;
Olex2 1.2
(compiled 2017.03.28 svn.r3405 for OlexSys, GUI svn.r5337)
;
_audit_update_record
;
2018-06-13 deposited with the CCDC.
2019-01-09 downloaded from the CCDC.
;
_cell_angle_alpha 90
_cell_angle_beta 109.200(2)
_cell_angle_gamma 90
_cell_formula_units_Z 4
_cell_length_a 16.6576(8)
_cell_length_b 13.2575(6)
_cell_length_c 15.4394(7)
_cell_measurement_reflns_used 9983
_cell_measurement_temperature 296(2)
_cell_measurement_theta_max 27.96
_cell_measurement_theta_min 2.67
_cell_volume 3220.0(3)
_computing_molecular_graphics 'Olex2 (Dolomanov et al., 2009)'
_computing_publication_material 'Olex2 (Dolomanov et al., 2009)'
_computing_structure_refinement 'ShelXL (Sheldrick, 2015)'
_diffrn_ambient_temperature 296(2)
_diffrn_measured_fraction_theta_full 0.998
_diffrn_measured_fraction_theta_max 0.992
_diffrn_measurement_device_type 'Bruker APEX-II CCD'
_diffrn_measurement_method '\f and \w scans'
_diffrn_radiation_monochromator graphite
_diffrn_radiation_type MoK\a
_diffrn_radiation_wavelength 0.71073
_diffrn_reflns_av_R_equivalents 0.0244
_diffrn_reflns_av_unetI/netI 0.0251
_diffrn_reflns_Laue_measured_fraction_full 0.998
_diffrn_reflns_Laue_measured_fraction_max 0.992
_diffrn_reflns_limit_h_max 16
_diffrn_reflns_limit_h_min -21
_diffrn_reflns_limit_k_max 17
_diffrn_reflns_limit_k_min -17
_diffrn_reflns_limit_l_max 20
_diffrn_reflns_limit_l_min -20
_diffrn_reflns_number 29702
_diffrn_reflns_point_group_measured_fraction_full 0.998
_diffrn_reflns_point_group_measured_fraction_max 0.992
_diffrn_reflns_theta_full 25.242
_diffrn_reflns_theta_max 28.054
_diffrn_reflns_theta_min 2.190
_diffrn_standards_number 0
_exptl_absorpt_coefficient_mu 1.305
_exptl_absorpt_correction_T_max 1.000
_exptl_absorpt_correction_T_min 0.677
_exptl_absorpt_correction_type multi-scan
_exptl_absorpt_process_details 'SADABS(Sheldrick, 1996)'
_exptl_crystal_colour red
_exptl_crystal_colour_primary red
_exptl_crystal_density_diffrn 1.705
_exptl_crystal_description block
_exptl_crystal_F_000 1656
_exptl_crystal_size_max 0.19
_exptl_crystal_size_mid 0.11
_exptl_crystal_size_min 0.07
_refine_diff_density_max 1.830
_refine_diff_density_min -1.099
_refine_diff_density_rms 0.113
_refine_ls_extinction_method none
_refine_ls_goodness_of_fit_ref 1.050
_refine_ls_hydrogen_treatment constr
_refine_ls_matrix_type full
_refine_ls_number_parameters 373
_refine_ls_number_reflns 7766
_refine_ls_number_restraints 0
_refine_ls_restrained_S_all 1.050
_refine_ls_R_factor_all 0.0511
_refine_ls_R_factor_gt 0.0409
_refine_ls_shift/su_max 0.001
_refine_ls_shift/su_mean 0.000
_refine_ls_structure_factor_coef Fsqd
_refine_ls_weighting_details 'w=1/[\s^2^(Fo^2^)+(0.0586P)^2^+3.0890P] where P=(Fo^2^+2Fc^2^)/3'
_refine_ls_weighting_scheme calc
_refine_ls_wR_factor_gt 0.1138
_refine_ls_wR_factor_ref 0.1213
_reflns_Friedel_coverage 0.000
_reflns_number_gt 6446
_reflns_number_total 7766
_reflns_threshold_expression 'I > 2\s(I)'
_cod_data_source_file c8ob02785d2.cif
_cod_data_source_block ss35
_cod_depositor_comments 'Adding full bibliography for 7156638.cif.'
_cod_database_code 7156638
_shelxl_version_number 2014-3
_shelx_space_group_comment
;
The symmetry employed for this shelxl refinement is uniquely defined
by the following loop, which should always be used as a source of
symmetry information in preference to the above space-group names.
They are only intended as comments.
;
_olex2_refinement_description
;
1. Fixed Uiso
 At 1.2 times of:
  All C(H) groups, All C(H,H) groups
 At 1.5 times of:
  All C(H,H,H) groups
2.a Secondary CH2 refined with riding coordinates:
 C30(H30A,H30B)
2.b Aromatic/amide H refined with riding coordinates:
 C3(H3), C4(H4), C5(H5), C8(H8), C9(H9), C10(H10), C11(H11), C12(H12),
 C14(H14), C16(H16), C22(H22), C24(H24), C26(H26), C72(H72)
2.c Fitted hexagon refined as free rotating group:
 C7(C8,C9,C10,C11,C12)
2.d Idealised Me refined as rotating group:
 C18(H18A,H18B,H18C), C19(H19A,H19B,H19C), C20(H20A,H20B,H20C), C27(H27A,H27B,
 H27C), C28(H28A,H28B,H28C), C29(H29A,H29B,H29C)
;

loop_
_space_group_symop_operation_xyz
'x, y, z'
'-x, y+1/2, -z+1/2'
'-x, -y, -z'
'x, -y-1/2, z-1/2'

loop_
_atom_site_label
_atom_site_type_symbol
_atom_site_fract_x
_atom_site_fract_y
_atom_site_fract_z
_atom_site_U_iso_or_equiv
_atom_site_adp_type
_atom_site_occupancy
_atom_site_site_symmetry_order
_atom_site_calc_flag
_atom_site_refinement_flags_posn
Ru1 Ru 0.40255(2) 0.72635(2) 0.12052(2) 0.03071(9) Uani 1 1 d .
Ru2 Ru 0.09206(2) 0.71116(2) 0.05034(2) 0.02791(9) Uani 1 1 d .
Cl1 Cl 0.43313(8) 0.66962(9) 0.27670(7) 0.0489(3) Uani 1 1 d .
Cl2 Cl 0.10582(8) 0.66813(8) 0.20682(7) 0.0457(2) Uani 1 1 d .
O1 O 0.34302(16) 0.8452(2) 0.16098(19) 0.0369(6) Uani 1 1 d .
O2 O 0.15685(16) 0.57835(19) 0.04983(19) 0.0350(6) Uani 1 1 d .
O3 O 0.2423(3) 1.0150(3) 0.1398(3) 0.0733(11) Uani 1 1 d .
N1 N 0.27763(19) 0.6742(2) 0.0963(2) 0.0296(6) Uani 1 1 d .
N2 N 0.22081(19) 0.7526(2) 0.1043(2) 0.0307(6) Uani 1 1 d .
C1 C 0.2621(2) 0.8346(3) 0.1411(2) 0.0325(7) Uani 1 1 d .
C2 C 0.2175(3) 0.9231(3) 0.1620(3) 0.0399(9) Uani 1 1 d .
C3 C 0.1910(7) 1.0958(6) 0.1697(6) 0.162(6) Uani 1 1 d .
H3 H 0.1919 1.1656 0.1634 0.194 Uiso 1 1 calc R
C4 C 0.1352(4) 1.0277(5) 0.2148(4) 0.084(2) Uani 1 1 d .
H4 H 0.0961 1.0499 0.2419 0.100 Uiso 1 1 calc R
C5 C 0.1581(3) 0.9275(4) 0.2046(3) 0.0472(10) Uani 1 1 d .
H5 H 0.1355 0.8714 0.2245 0.057 Uiso 1 1 calc R
C6 C 0.2383(2) 0.5886(3) 0.0708(2) 0.0314(7) Uani 1 1 d .
C7 C 0.28534(17) 0.49464(18) 0.06400(19) 0.0375(8) Uani 1 1 d .
C8 C 0.36162(18) 0.4661(2) 0.12931(19) 0.0460(10) Uani 1 1 d G
H8 H 0.3863 0.5068 0.1802 0.055 Uiso 1 1 calc R
C9 C 0.4010(2) 0.3767(3) 0.1186(3) 0.093(2) Uani 1 1 d G
H9 H 0.4520 0.3576 0.1623 0.112 Uiso 1 1 calc R
C10 C 0.3640(3) 0.3159(2) 0.0425(3) 0.119(3) Uani 1 1 d G
H10 H 0.3903 0.2561 0.0354 0.143 Uiso 1 1 calc R
C11 C 0.2877(3) 0.3444(2) -0.0228(3) 0.102(3) Uani 1 1 d G
H11 H 0.2630 0.3038 -0.0737 0.122 Uiso 1 1 calc R
C12 C 0.24839(18) 0.4338(2) -0.0120(2) 0.0499(11) Uani 1 1 d G
H12 H 0.1974 0.4529 -0.0557 0.060 Uiso 1 1 calc R
C13 C 0.5211(3) 0.6570(4) 0.1131(3) 0.0543(12) Uani 1 1 d .
C14 C 0.5339(3) 0.7610(4) 0.1347(3) 0.0527(12) Uani 1 1 d .
H14 H 0.5788 0.7803 0.1862 0.063 Uiso 1 1 calc R
C15 C 0.4807(3) 0.8358(4) 0.0809(3) 0.0481(11) Uani 1 1 d .
C16 C 0.4127(3) 0.8049(3) 0.0008(3) 0.0430(9) Uani 1 1 d .
H16 H 0.3779 0.8534 -0.0368 0.052 Uiso 1 1 calc R
C17 C 0.3983(3) 0.7017(3) -0.0217(3) 0.0400(9) Uani 1 1 d .
C18 C 0.5764(4) 0.5780(5) 0.1746(4) 0.0795(19) Uani 1 1 d .
H18A H 0.5877 0.5969 0.2376 0.119 Uiso 1 1 calc GR
H18B H 0.6290 0.5727 0.1622 0.119 Uiso 1 1 calc GR
H18C H 0.5476 0.5142 0.1634 0.119 Uiso 1 1 calc GR
C19 C 0.4895(4) 0.9431(4) 0.1097(4) 0.0683(15) Uani 1 1 d .
H19A H 0.4354 0.9761 0.0857 0.102 Uiso 1 1 calc GR
H19B H 0.5298 0.9758 0.0867 0.102 Uiso 1 1 calc GR
H19C H 0.5091 0.9469 0.1755 0.102 Uiso 1 1 calc GR
C20 C 0.3237(3) 0.6717(4) -0.1037(3) 0.0547(12) Uani 1 1 d .
H20A H 0.3042 0.6060 -0.0937 0.082 Uiso 1 1 calc GR
H20B H 0.3409 0.6703 -0.1573 0.082 Uiso 1 1 calc GR
H20C H 0.2786 0.7197 -0.1125 0.082 Uiso 1 1 calc GR
C21 C 0.0592(3) 0.8353(3) -0.0491(3) 0.0379(8) Uani 1 1 d .
C22 C 0.0145(3) 0.8489(3) 0.0135(3) 0.0408(9) Uani 1 1 d .
H22 H 0.0187 0.9102 0.0440 0.049 Uiso 1 1 calc R
C23 C -0.0365(3) 0.7713(4) 0.0308(3) 0.0467(10) Uani 1 1 d .
C24 C -0.0439(3) 0.6800(4) -0.0176(3) 0.0475(10) Uani 1 1 d .
H24 H -0.0782 0.6290 -0.0077 0.057 Uiso 1 1 calc R
C25 C -0.0004(3) 0.6641(3) -0.0806(3) 0.0429(9) Uani 1 1 d .
C26 C 0.0518(3) 0.7431(3) -0.0959(3) 0.0402(9) Uani 1 1 d .
H26 H 0.0811 0.7333 -0.1372 0.048 Uiso 1 1 calc R
C27 C 0.1138(3) 0.9173(3) -0.0668(3) 0.0532(12) Uani 1 1 d .
H27A H 0.1237 0.9678 -0.0199 0.080 Uiso 1 1 calc GR
H27B H 0.0856 0.9472 -0.1255 0.080 Uiso 1 1 calc GR
H27C H 0.1672 0.8893 -0.0662 0.080 Uiso 1 1 calc GR
C28 C -0.0804(4) 0.7854(5) 0.1005(5) 0.0747(18) Uani 1 1 d .
H28A H -0.0841 0.7217 0.1285 0.112 Uiso 1 1 calc GR
H28B H -0.1365 0.8114 0.0710 0.112 Uiso 1 1 calc GR
H28C H -0.0487 0.8320 0.1467 0.112 Uiso 1 1 calc GR
C29 C -0.0027(4) 0.5632(4) -0.1267(4) 0.0637(14) Uani 1 1 d .
H29A H 0.0543 0.5417 -0.1189 0.095 Uiso 1 1 calc GR
H29B H -0.0340 0.5694 -0.1909 0.095 Uiso 1 1 calc GR
H29C H -0.0298 0.5145 -0.0996 0.095 Uiso 1 1 calc GR
C72 C 0.4527(3) 0.6294(4) 0.0344(3) 0.0447(10) Uani 1 1 d .
H72 H 0.4435 0.5615 0.0193 0.054 Uiso 1 1 calc R
Cl3 Cl 0.22513(15) 0.35042(17) 0.23988(17) 0.1109(7) Uani 1 1 d .
Cl4 Cl 0.29053(13) 0.44444(16) 0.41627(14) 0.0930(5) Uani 1 1 d .
C30 C 0.2573(5) 0.4634(5) 0.2972(5) 0.0854(19) Uani 1 1 d .
H30A H 0.2106 0.5111 0.2796 0.103 Uiso 1 1 calc R
H30B H 0.3037 0.4916 0.2802 0.103 Uiso 1 1 calc R

loop_
_atom_site_aniso_label
_atom_site_aniso_U_11
_atom_site_aniso_U_22
_atom_site_aniso_U_33
_atom_site_aniso_U_23
_atom_site_aniso_U_13
_atom_site_aniso_U_12
Ru1 0.02587(15) 0.03761(17) 0.02797(16) -0.00166(11) 0.00792(12) -0.00029(11)
Ru2 0.02560(15) 0.03003(15) 0.02817(16) 0.00154(11) 0.00894(11) 0.00078(10)
Cl1 0.0570(6) 0.0564(6) 0.0319(5) 0.0042(4) 0.0128(5) 0.0134(5)
Cl2 0.0632(7) 0.0436(5) 0.0331(5) 0.0051(4) 0.0198(5) 0.0044(5)
O1 0.0317(13) 0.0346(13) 0.0424(15) -0.0051(11) 0.0093(12) -0.0017(11)
O2 0.0305(13) 0.0309(12) 0.0435(15) -0.0037(11) 0.0121(11) 0.0005(10)
O3 0.073(2) 0.0438(18) 0.084(3) -0.0108(18) 0.001(2) 0.0035(18)
N1 0.0268(14) 0.0285(14) 0.0337(16) -0.0015(12) 0.0103(12) 0.0025(12)
N2 0.0291(15) 0.0291(14) 0.0328(16) -0.0013(12) 0.0089(13) 0.0027(12)
C1 0.0338(18) 0.0322(17) 0.0280(17) 0.0021(14) 0.0056(15) 0.0028(14)
C2 0.038(2) 0.0358(19) 0.037(2) -0.0059(16) 0.0005(17) 0.0053(16)
C3 0.196(10) 0.061(4) 0.115(7) -0.019(4) -0.101(7) 0.014(6)
C4 0.079(4) 0.082(4) 0.069(4) -0.032(3) -0.002(3) 0.037(4)
C5 0.048(2) 0.047(2) 0.045(2) -0.0076(19) 0.014(2) 0.0088(19)
C6 0.0324(18) 0.0317(17) 0.0310(18) 0.0012(14) 0.0117(15) 0.0020(14)
C7 0.038(2) 0.0336(18) 0.045(2) -0.0015(16) 0.0186(17) -0.0004(16)
C8 0.046(2) 0.043(2) 0.050(2) 0.0083(19) 0.017(2) 0.0147(18)
C9 0.134(7) 0.056(3) 0.124(6) 0.016(4) 0.088(6) 0.035(4)
C10 0.127(8) 0.107(6) 0.143(8) 0.016(6) 0.071(7) -0.014(6)
C11 0.082(5) 0.056(3) 0.184(9) -0.008(4) 0.066(6) 0.010(3)
C12 0.044(2) 0.037(2) 0.068(3) -0.019(2) 0.018(2) -0.0042(18)
C13 0.035(2) 0.081(3) 0.052(3) 0.002(2) 0.021(2) 0.013(2)
C14 0.029(2) 0.083(3) 0.046(3) -0.008(2) 0.0114(19) -0.011(2)
C15 0.042(2) 0.061(3) 0.047(2) -0.008(2) 0.022(2) -0.020(2)
C16 0.044(2) 0.051(2) 0.035(2) 0.0051(18) 0.0155(18) -0.0088(19)
C17 0.039(2) 0.053(2) 0.0324(19) -0.0051(17) 0.0183(17) -0.0060(18)
C18 0.051(3) 0.108(5) 0.079(4) 0.011(4) 0.021(3) 0.039(3)
C19 0.078(4) 0.063(3) 0.068(3) -0.015(3) 0.030(3) -0.036(3)
C20 0.062(3) 0.065(3) 0.034(2) -0.009(2) 0.011(2) -0.017(2)
C21 0.039(2) 0.0362(19) 0.0330(19) 0.0091(16) 0.0045(16) 0.0014(16)
C22 0.036(2) 0.040(2) 0.040(2) 0.0012(17) 0.0041(17) 0.0122(17)
C23 0.032(2) 0.061(3) 0.047(2) 0.008(2) 0.0133(19) 0.0123(19)
C24 0.0281(19) 0.058(3) 0.051(3) 0.011(2) 0.0058(18) -0.0060(18)
C25 0.041(2) 0.042(2) 0.036(2) 0.0021(17) -0.0001(17) -0.0035(17)
C26 0.046(2) 0.043(2) 0.0279(19) 0.0003(16) 0.0064(17) -0.0024(18)
C27 0.066(3) 0.043(2) 0.046(2) 0.008(2) 0.012(2) -0.016(2)
C28 0.054(3) 0.098(5) 0.086(4) 0.011(3) 0.043(3) 0.020(3)
C29 0.079(4) 0.047(3) 0.052(3) -0.006(2) 0.004(3) -0.014(3)
C72 0.046(2) 0.053(2) 0.045(2) -0.0068(19) 0.028(2) 0.0020(19)
Cl3 0.1088(15) 0.1012(14) 0.1142(16) -0.0266(12) 0.0252(13) -0.0117(12)
Cl4 0.0904(12) 0.0974(12) 0.0924(12) -0.0073(10) 0.0315(10) -0.0054(10)
C30 0.087(5) 0.076(4) 0.093(5) 0.004(4) 0.029(4) 0.013(4)

loop_
_atom_type_symbol
_atom_type_description
_atom_type_scat_dispersion_real
_atom_type_scat_dispersion_imag
_atom_type_scat_source
C C 0.0033 0.0016 'International Tables Vol C Tables 4.2.6.8 and 6.1.1.4'
H H 0.0000 0.0000 'International Tables Vol C Tables 4.2.6.8 and 6.1.1.4'
Cl Cl 0.1484 0.1585 'International Tables Vol C Tables 4.2.6.8 and 6.1.1.4'
N N 0.0061 0.0033 'International Tables Vol C Tables 4.2.6.8 and 6.1.1.4'
O O 0.0106 0.0060 'International Tables Vol C Tables 4.2.6.8 and 6.1.1.4'
Ru Ru -1.2594 0.8363 'International Tables Vol C Tables 4.2.6.8 and 6.1.1.4'

loop_
_geom_angle_atom_site_label_1
_geom_angle_atom_site_label_2
_geom_angle_atom_site_label_3
_geom_angle
O1 Ru1 Cl1 84.28(8)
O1 Ru1 N1 76.08(11)
O1 Ru1 C13 149.03(17)
O1 Ru1 C14 112.05(16)
O1 Ru1 C15 88.14(15)
O1 Ru1 C16 94.06(15)
O1 Ru1 C17 123.68(14)
O1 Ru1 C72 160.63(14)
N1 Ru1 Cl1 86.95(9)
N1 Ru1 C13 134.44(17)
N1 Ru1 C14 171.74(16)
N1 Ru1 C15 145.04(16)
N1 Ru1 C16 110.78(14)
N1 Ru1 C17 93.92(14)
N1 Ru1 C72 104.50(14)
C13 Ru1 Cl1 91.36(13)
C14 Ru1 Cl1 95.17(14)
C14 Ru1 C13 37.7(2)
C14 Ru1 C16 68.15(18)
C14 Ru1 C17 80.40(17)
C14 Ru1 C72 67.37(18)
C15 Ru1 Cl1 122.78(13)
C15 Ru1 C13 68.6(2)
C15 Ru1 C14 37.76(19)
C15 Ru1 C16 38.55(16)
C15 Ru1 C17 69.04(16)
C15 Ru1 C72 80.65(17)
C16 Ru1 Cl1 161.32(12)
C16 Ru1 C13 80.49(18)
C16 Ru1 C17 37.68(16)
C16 Ru1 C72 67.39(17)
C17 Ru1 Cl1 151.43(12)
C17 Ru1 C13 67.85(17)
C17 Ru1 C72 37.26(16)
C72 Ru1 Cl1 115.07(12)
C72 Ru1 C13 37.30(18)
O2 Ru2 Cl2 85.69(8)
O2 Ru2 N2 76.00(11)
O2 Ru2 C21 130.29(13)
O2 Ru2 C22 165.67(14)
O2 Ru2 C23 142.24(15)
O2 Ru2 C24 107.16(15)
O2 Ru2 C25 87.89(14)
O2 Ru2 C26 98.32(14)
N2 Ru2 Cl2 85.20(9)
N2 Ru2 C21 93.94(14)
N2 Ru2 C22 108.74(14)
N2 Ru2 C23 140.88(16)
N2 Ru2 C24 173.88(15)
N2 Ru2 C25 139.11(15)
N2 Ru2 C26 106.67(15)
C21 Ru2 Cl2 142.75(11)
C21 Ru2 C22 37.52(16)
C21 Ru2 C23 68.07(16)
C21 Ru2 C24 80.02(16)
C22 Ru2 Cl2 107.97(12)
C22 Ru2 C23 37.38(17)
C23 Ru2 Cl2 89.47(13)
C24 Ru2 Cl2 100.16(13)
C24 Ru2 C22 66.92(17)
C24 Ru2 C23 37.22(18)
C25 Ru2 Cl2 131.41(12)
C25 Ru2 C21 68.28(15)
C25 Ru2 C22 79.83(16)
C25 Ru2 C23 67.77(18)
C25 Ru2 C24 37.39(17)
C26 Ru2 Cl2 168.06(12)
C26 Ru2 C21 37.51(15)
C26 Ru2 C22 67.43(16)
C26 Ru2 C23 80.46(17)
C26 Ru2 C24 67.92(17)
C26 Ru2 C25 38.22(16)
C1 O1 Ru1 114.4(2)
C6 O2 Ru2 114.5(2)
C2 O3 C3 107.7(6)
N2 N1 Ru1 112.8(2)
C6 N1 Ru1 135.0(2)
C6 N1 N2 112.0(3)
N1 N2 Ru2 113.1(2)
C1 N2 Ru2 135.2(3)
C1 N2 N1 111.7(3)
O1 C1 N2 123.6(3)
O1 C1 C2 114.9(3)
N2 C1 C2 121.5(3)
O3 C2 C1 116.0(4)
C5 C2 O3 114.3(4)
C5 C2 C1 129.6(4)
O3 C3 H3 129.3
O3 C3 C4 101.3(5)
C4 C3 H3 129.3
C3 C4 H4 127.3
C5 C4 C3 105.4(6)
C5 C4 H4 127.3
C2 C5 C4 111.3(5)
C2 C5 H5 124.4
C4 C5 H5 124.4
O2 C6 N1 123.2(3)
O2 C6 C7 115.2(3)
N1 C6 C7 121.6(3)
C8 C7 C6 123.5(2)
C8 C7 C12 120.0
C12 C7 C6 116.5(2)
C7 C8 H8 120.0
C9 C8 C7 120.0
C9 C8 H8 120.0
C8 C9 H9 120.0
C8 C9 C10 120.0
C10 C9 H9 120.0
C9 C10 H10 120.0
C9 C10 C11 120.0
C11 C10 H10 120.0
C10 C11 H11 120.0
C12 C11 C10 120.0
C12 C11 H11 120.0
C7 C12 H12 120.0
C11 C12 C7 120.0
C11 C12 H12 120.0
C14 C13 Ru1 69.6(3)
C14 C13 C18 120.9(5)
C18 C13 Ru1 128.7(4)
C72 C13 Ru1 70.9(2)
C72 C13 C14 118.1(4)
C72 C13 C18 121.0(5)
Ru1 C14 H14 130.1
C13 C14 Ru1 72.7(3)
C13 C14 H14 119.0
C15 C14 Ru1 70.9(2)
C15 C14 C13 122.0(4)
C15 C14 H14 119.0
C14 C15 Ru1 71.4(3)
C14 C15 C16 118.3(4)
C14 C15 C19 121.2(5)
C16 C15 Ru1 71.1(2)
C16 C15 C19 120.3(5)
C19 C15 Ru1 124.5(3)
Ru1 C16 H16 130.7
C15 C16 Ru1 70.4(2)
C15 C16 H16 119.7
C17 C16 Ru1 71.9(2)
C17 C16 C15 120.7(4)
C17 C16 H16 119.7
C16 C17 Ru1 70.4(2)
C16 C17 C20 119.3(4)
C20 C17 Ru1 128.8(3)
C72 C17 Ru1 71.6(2)
C72 C17 C16 119.1(4)
C72 C17 C20 121.6(4)
C13 C18 H18A 109.5
C13 C18 H18B 109.5
C13 C18 H18C 109.5
H18A C18 H18B 109.5
H18A C18 H18C 109.5
H18B C18 H18C 109.5
C15 C19 H19A 109.5
C15 C19 H19B 109.5
C15 C19 H19C 109.5
H19A C19 H19B 109.5
H19A C19 H19C 109.5
H19B C19 H19C 109.5
C17 C20 H20A 109.5
C17 C20 H20B 109.5
C17 C20 H20C 109.5
H20A C20 H20B 109.5
H20A C20 H20C 109.5
H20B C20 H20C 109.5
C22 C21 Ru2 71.5(2)
C22 C21 C27 121.3(4)
C26 C21 Ru2 70.5(2)
C26 C21 C22 119.1(4)
C26 C21 C27 119.6(4)
C27 C21 Ru2 130.2(3)
Ru2 C22 H22 130.9
C21 C22 Ru2 71.0(2)
C21 C22 H22 119.3
C21 C22 C23 121.4(4)
C23 C22 Ru2 71.7(2)
C23 C22 H22 119.3
C22 C23 Ru2 71.0(2)
C22 C23 C28 120.7(5)
C24 C23 Ru2 70.9(2)
C24 C23 C22 118.6(4)
C24 C23 C28 120.6(5)
C28 C23 Ru2 128.8(4)
Ru2 C24 H24 130.6
C23 C24 Ru2 71.8(2)
C23 C24 H24 119.3
C25 C24 Ru2 71.0(2)
C25 C24 C23 121.4(4)
C25 C24 H24 119.3
C24 C25 Ru2 71.6(2)
C24 C25 C26 119.0(4)
C24 C25 C29 121.3(4)
C26 C25 Ru2 70.3(2)
C26 C25 C29 119.5(4)
C29 C25 Ru2 126.1(3)
Ru2 C26 H26 129.2
C21 C26 Ru2 72.0(2)
C21 C26 C25 120.5(4)
C21 C26 H26 119.8
C25 C26 Ru2 71.5(2)
C25 C26 H26 119.8
C21 C27 H27A 109.5
C21 C27 H27B 109.5
C21 C27 H27C 109.5
H27A C27 H27B 109.5
H27A C27 H27C 109.5
H27B C27 H27C 109.5
C23 C28 H28A 109.5
C23 C28 H28B 109.5
C23 C28 H28C 109.5
H28A C28 H28B 109.5
H28A C28 H28C 109.5
H28B C28 H28C 109.5
C25 C29 H29A 109.5
C25 C29 H29B 109.5
C25 C29 H29C 109.5
H29A C29 H29B 109.5
H29A C29 H29C 109.5
H29B C29 H29C 109.5
Ru1 C72 H72 130.7
C13 C72 Ru1 71.8(2)
C13 C72 H72 119.1
C17 C72 Ru1 71.2(2)
C17 C72 C13 121.8(4)
C17 C72 H72 119.1
Cl3 C30 Cl4 110.4(4)
Cl3 C30 H30A 109.6
Cl3 C30 H30B 109.6
Cl4 C30 H30A 109.6
Cl4 C30 H30B 109.6
H30A C30 H30B 108.1

loop_
_geom_bond_atom_site_label_1
_geom_bond_atom_site_label_2
_geom_bond_distance
Ru1 Cl1 2.4148(11)
Ru1 O1 2.065(3)
Ru1 N1 2.106(3)
Ru1 C13 2.215(4)
Ru1 C14 2.175(4)
Ru1 C15 2.168(4)
Ru1 C16 2.177(4)
Ru1 C17 2.197(4)
Ru1 C72 2.203(4)
Ru2 Cl2 2.4189(10)
Ru2 O2 2.067(3)
Ru2 N2 2.102(3)
Ru2 C21 2.194(4)
Ru2 C22 2.201(4)
Ru2 C23 2.210(4)
Ru2 C24 2.199(4)
Ru2 C25 2.190(4)
Ru2 C26 2.176(4)
O1 C1 1.289(5)
O2 C6 1.294(4)
O3 C2 1.366(6)
O3 C3 1.533(12)
N1 N2 1.438(4)
N1 C6 1.305(5)
N2 C1 1.311(5)
C1 C2 1.480(5)
C2 C5 1.358(6)
C3 H3 0.9300
C3 C4 1.610(15)
C4 H4 0.9300
C4 C5 1.405(7)
C5 H5 0.9300
C6 C7 1.494(4)
C7 C8 1.3900
C7 C12 1.3900
C8 H8 0.9300
C8 C9 1.3900
C9 H9 0.9300
C9 C10 1.3900
C10 H10 0.9300
C10 C11 1.3900
C11 H11 0.9300
C11 C12 1.3900
C12 H12 0.9300
C13 C14 1.419(8)
C13 C18 1.507(7)
C13 C72 1.413(7)
C14 H14 0.9300
C14 C15 1.405(7)
C15 C16 1.434(6)
C15 C19 1.484(7)
C16 H16 0.9300
C16 C17 1.413(6)
C17 C20 1.507(6)
C17 C72 1.406(6)
C18 H18A 0.9600
C18 H18B 0.9600
C18 H18C 0.9600
C19 H19A 0.9600
C19 H19B 0.9600
C19 H19C 0.9600
C20 H20A 0.9600
C20 H20B 0.9600
C20 H20C 0.9600
C21 C22 1.413(6)
C21 C26 1.405(6)
C21 C27 1.498(6)
C22 H22 0.9300
C22 C23 1.414(6)
C23 C24 1.407(7)
C23 C28 1.499(7)
C24 H24 0.9300
C24 C25 1.407(7)
C25 C26 1.429(6)
C25 C29 1.509(6)
C26 H26 0.9300
C27 H27A 0.9600
C27 H27B 0.9600
C27 H27C 0.9600
C28 H28A 0.9600
C28 H28B 0.9600
C28 H28C 0.9600
C29 H29A 0.9600
C29 H29B 0.9600
C29 H29C 0.9600
C72 H72 0.9300
Cl3 C30 1.733(7)
Cl4 C30 1.755(8)
C30 H30A 0.9700
C30 H30B 0.9700
